data_4339686
loop_
_publ_author_name
'Abdou, Hanan E.'
'Mohamed, Ahmed A.'
'Fackler, Jr, John P'

_publ_section_title
;
 Oxidative addition of small molecules to a dinuclear Au(I) amidinate
 complex, Au2[(2,6-Me2Ph)2N2CH]2. Syntheses and characterization of Au(II)
 amidinate complexes including one which possesses Au(II)-oxygen bonds.
;
_journal_issue 23
_journal_name_full 'Inorganic chemistry'
_journal_page_first 9692
_journal_page_last 9699
_journal_paper_doi 10.1021/ic700929e
_journal_volume 46
_journal_year 2007
_chemical_formula_sum 'C70 H80 Au4 Cl4 N8'
_chemical_formula_weight 1962.1
_chemical_name_systematic
; 
 ? 
;
_space_group_IT_number 14
_symmetry_cell_setting monoclinic
_symmetry_space_group_name_Hall '-P 2yn'
_symmetry_space_group_name_H-M 'P 1 21/n 1'
_atom_sites_solution_hydrogens geom
_atom_sites_solution_primary direct
_atom_sites_solution_secondary difmap
_audit_creation_method SHELXL-97
_cell_angle_alpha 90.00
_cell_angle_beta 94.155(6)
_cell_angle_gamma 90.00
_cell_formula_units_Z 2
_cell_length_a 16.597(3)
_cell_length_b 10.606(2)
_cell_length_c 19.809(3)
_cell_measurement_temperature 110(2)
_cell_volume 3477.8(11)
_computing_structure_refinement 'SHELXL-97 (Sheldrick, 1997)'
_computing_structure_solution 'SHELXS-97 (Sheldrick, 1990)'
_diffrn_ambient_temperature 110(2)
_diffrn_measured_fraction_theta_full 0.393
_diffrn_measured_fraction_theta_max 0.393
_diffrn_radiation_monochromator graphite
_diffrn_radiation_source 'fine-focus sealed tube'
_diffrn_radiation_type MoK\a
_diffrn_radiation_wavelength 0.71073
_diffrn_reflns_av_R_equivalents 0.2249
_diffrn_reflns_av_sigmaI/netI 0.0761
_diffrn_reflns_limit_h_max 19
_diffrn_reflns_limit_h_min -12
_diffrn_reflns_limit_k_max 10
_diffrn_reflns_limit_k_min -8
_diffrn_reflns_limit_l_max 6
_diffrn_reflns_limit_l_min -25
_diffrn_reflns_number 4033
_diffrn_reflns_theta_full 28.43
_diffrn_reflns_theta_max 28.43
_diffrn_reflns_theta_min 2.06
_exptl_absorpt_coefficient_mu 8.690
_exptl_crystal_density_diffrn 1.969
_exptl_crystal_density_method 'not measured'
_exptl_crystal_F_000 1980
_refine_diff_density_max 5.375
_refine_diff_density_min -7.297
_refine_diff_density_rms 0.534
_refine_ls_extinction_method none
_refine_ls_goodness_of_fit_ref 1.334
_refine_ls_hydrogen_treatment mixed
_refine_ls_matrix_type full
_refine_ls_number_parameters 414
_refine_ls_number_reflns 8749
_refine_ls_number_restraints 58
_refine_ls_restrained_S_all 1.447
_refine_ls_R_factor_all 0.1190
_refine_ls_R_factor_gt 0.1104
_refine_ls_shift/su_max 0.036
_refine_ls_shift/su_mean 0.004
_refine_ls_structure_factor_coef Fsqd
_refine_ls_weighting_details 'calc w=1/[\s^2^(Fo^2^)+(0.2000P)^2^+0.0000P] where P=(Fo^2^+2Fc^2^)/3'
_refine_ls_weighting_scheme calc
_refine_ls_wR_factor_gt 0.2956
_refine_ls_wR_factor_ref 0.3020
_reflns_number_gt 2907
_reflns_number_total 8749
_reflns_threshold_expression >2sigma(I)
_cod_data_source_file ic700929e-file004.cif
_cod_data_source_block dinuclearClCH2CH2Cl
_cod_original_cell_volume 3477.9(11)
_cod_original_sg_symbol_H-M P2(1)/n
_cod_database_code 4339686

loop_
_symmetry_equiv_pos_as_xyz
'x, y, z'
'-x+1/2, y+1/2, -z+1/2'
'-x, -y, -z'
'x-1/2, -y-1/2, z-1/2'

loop_
_atom_site_label
_atom_site_type_symbol
_atom_site_fract_x
_atom_site_fract_y
_atom_site_fract_z
_atom_site_U_iso_or_equiv
_atom_site_adp_type
_atom_site_occupancy
_atom_site_symmetry_multiplicity
_atom_site_calc_flag
_atom_site_refinement_flags
Au1 Au 0.46387(8) 0.09309(9) 0.02618(5) 0.0187(5) Uani 1 1 d U
Au2 Au 0.50133(7) 0.98352(9) 0.43226(4) 0.0162(4) Uani 1 1 d U
Cl1 Cl 0.3995(7) 0.2591(9) 0.0763(5) 0.047(3) Uani 1 1 d .
N4 N 0.5965(17) 0.867(2) 0.4552(9) 0.017(4) Uani 1 1 d U
C1 C 0.363(2) -0.102(2) -0.0373(10) 0.015(5) Uani 1 1 d U
H1 H 0.3135 -0.1406 -0.0481 0.018 Uiso 1 1 calc R
N1 N 0.3599(19) 0.011(2) -0.0056(9) 0.020(4) Uani 1 1 d U
N3 N 0.4095(17) 1.1057(19) 0.4281(9) 0.013(4) Uani 1 1 d U
C26 C 0.476(2) 1.303(3) 0.3540(12) 0.027(6) Uani 1 1 d U
H26A H 0.4924 1.3653 0.3224 0.040 Uiso 1 1 calc R
H26B H 0.5200 1.2456 0.3644 0.040 Uiso 1 1 calc R
H26C H 0.4623 1.3442 0.3948 0.040 Uiso 1 1 calc R
N2 N 0.574(2) 0.163(2) 0.0547(11) 0.029(5) Uani 1 1 d U
C27 C 0.629(2) 0.792(3) 0.4023(11) 0.021(5) Uani 1 1 d U
C10 C 0.583(2) 0.283(3) 0.0795(11) 0.019(5) Uani 1 1 d U
C31 C 0.703(3) 0.781(3) 0.3048(13) 0.029(6) Uani 1 1 d U
H31 H 0.7243 0.8202 0.2680 0.035 Uiso 1 1 calc R
C21 C 0.264(3) 1.101(3) 0.2765(12) 0.026(6) Uani 1 1 d U
H21 H 0.2169 1.0606 0.2604 0.032 Uiso 1 1 calc R
C19 C 0.3725(19) 1.140(2) 0.3655(10) 0.013(4) Uani 1 1 d U
C33 C 0.572(3) 0.594(3) 0.4519(15) 0.037(7) Uani 1 1 d U
H33A H 0.5904 0.6238 0.4960 0.055 Uiso 1 1 calc R
H33B H 0.5822 0.5046 0.4492 0.055 Uiso 1 1 calc R
H33C H 0.5151 0.6090 0.4441 0.055 Uiso 1 1 calc R
C2 C 0.287(2) 0.063(3) 0.0078(12) 0.023(5) Uani 1 1 d U
C20 C 0.294(2) 1.072(3) 0.3367(12) 0.024(5) Uani 1 1 d U
C7 C 0.245(2) 0.032(3) 0.0655(12) 0.023(5) Uani 1 1 d U
C28 C 0.618(2) 0.663(3) 0.3976(12) 0.023(5) Uani 1 1 d U
C24 C 0.407(2) 1.234(3) 0.3245(12) 0.023(5) Uani 1 1 d U
C30 C 0.702(2) 0.652(3) 0.3057(12) 0.026(6) Uani 1 1 d U
H30 H 0.7291 0.6053 0.2751 0.032 Uiso 1 1 calc R
C25 C 0.265(3) 0.973(3) 0.3818(13) 0.029(6) Uani 1 1 d U
H25A H 0.2154 0.9387 0.3620 0.044 Uiso 1 1 calc R
H25B H 0.2559 1.0099 0.4250 0.044 Uiso 1 1 calc R
H25C H 0.3047 0.9078 0.3878 0.044 Uiso 1 1 calc R
C17 C 0.569(3) 0.181(3) 0.1948(14) 0.037(7) Uani 1 1 d U
H17A H 0.5565 0.2090 0.2390 0.056 Uiso 1 1 calc R
H17B H 0.6160 0.1284 0.1987 0.056 Uiso 1 1 calc R
H17C H 0.5241 0.1346 0.1742 0.056 Uiso 1 1 calc R
C15 C 0.585(2) 0.294(3) 0.1516(12) 0.028(6) Uani 1 1 d U
C18 C 0.378(2) 1.154(3) 0.4822(12) 0.027(6) Uani 1 1 d U
H18 H 0.3347 1.2084 0.4746 0.032 Uiso 1 1 calc R
C23 C 0.370(2) 1.257(3) 0.2625(12) 0.023(5) Uani 1 1 d U
H23 H 0.3916 1.3199 0.2369 0.028 Uiso 1 1 calc R
C34 C 0.683(3) 0.994(3) 0.3579(14) 0.031(6) Uani 1 1 d U
H34A H 0.6309 1.0321 0.3543 0.046 Uiso 1 1 calc R
H34B H 0.7131 1.0201 0.3204 0.046 Uiso 1 1 calc R
H34C H 0.7120 1.0195 0.3995 0.046 Uiso 1 1 calc R
C6 C 0.174(3) 0.096(3) 0.0784(14) 0.030(6) Uani 1 1 d U
H6 H 0.1475 0.0756 0.1167 0.036 Uiso 1 1 calc R
C32 C 0.675(2) 0.858(3) 0.3570(12) 0.028(6) Uani 1 1 d U
C29 C 0.660(3) 0.598(3) 0.3512(15) 0.037(7) Uani 1 1 d U
H29 H 0.6587 0.5102 0.3523 0.045 Uiso 1 1 calc R
C16 C 0.592(3) 0.376(4) -0.0346(15) 0.043(8) Uani 1 1 d U
H16A H 0.6434 0.3451 -0.0475 0.065 Uiso 1 1 calc R
H16B H 0.5820 0.4574 -0.0549 0.065 Uiso 1 1 calc R
H16C H 0.5503 0.3188 -0.0498 0.065 Uiso 1 1 calc R
C4 C 0.189(3) 0.214(3) -0.0225(15) 0.040(7) Uani 1 1 d U
H4 H 0.1722 0.2818 -0.0502 0.048 Uiso 1 1 calc R
C22 C 0.299(3) 1.192(3) 0.2323(13) 0.029(6) Uani 1 1 d U
H22 H 0.2777 1.2077 0.1883 0.035 Uiso 1 1 calc R
C8 C 0.293(3) 0.181(3) -0.1022(14) 0.033(6) Uani 1 1 d U
H8A H 0.3201 0.1074 -0.1175 0.049 Uiso 1 1 calc R
H8B H 0.3322 0.2465 -0.0921 0.049 Uiso 1 1 calc R
H8C H 0.2543 0.2095 -0.1371 0.049 Uiso 1 1 calc R
C12 C 0.601(3) 0.514(3) 0.0672(16) 0.042(8) Uani 1 1 d U
H12 H 0.6083 0.5834 0.0397 0.051 Uiso 1 1 calc R
C3 C 0.249(2) 0.149(3) -0.0371(12) 0.029(6) Uani 1 1 d U
C9 C 0.287(2) -0.067(3) 0.1166(13) 0.028(6) Uani 1 1 d U
H9A H 0.3239 -0.1175 0.0934 0.041 Uiso 1 1 calc R
H9B H 0.2465 -0.1199 0.1342 0.041 Uiso 1 1 calc R
H9C H 0.3155 -0.0225 0.1531 0.041 Uiso 1 1 calc R
C5 C 0.144(3) 0.186(3) 0.0375(15) 0.042(8) Uani 1 1 d U
H5 H 0.0971 0.2288 0.0461 0.051 Uiso 1 1 calc R
C14 C 0.589(3) 0.425(4) 0.1804(16) 0.044(8) Uani 1 1 d U
H14 H 0.5877 0.4372 0.2268 0.053 Uiso 1 1 calc R
C11 C 0.595(3) 0.388(3) 0.0412(13) 0.028(6) Uani 1 1 d U
C13 C 0.594(3) 0.525(4) 0.1400(17) 0.046(8) Uani 1 1 d U
H13 H 0.5931 0.6050 0.1590 0.056 Uiso 1 1 calc R
Cl2 Cl 0.5055(8) 0.8662(9) 0.1659(4) 0.052(3) Uani 1 1 d .
Cl3 Cl 0.4520(9) 0.6422(11) 0.2710(5) 0.066(4) Uani 1 1 d .
C36 C 0.479(3) 0.894(3) 0.2523(15) 0.035(7) Uani 1 1 d U
H36A H 0.5274 0.8887 0.2830 0.042 Uiso 1 1 calc R
H36B H 0.4568 0.9780 0.2559 0.042 Uiso 1 1 calc R
C35 C 0.419(4) 0.797(4) 0.271(2) 0.058(10) Uani 1 1 d U
H35A H 0.3713 0.8045 0.2398 0.070 Uiso 1 1 calc R
H35B H 0.4025 0.8173 0.3159 0.070 Uiso 1 1 calc R

loop_
_atom_site_aniso_label
_atom_site_aniso_U_11
_atom_site_aniso_U_22
_atom_site_aniso_U_33
_atom_site_aniso_U_23
_atom_site_aniso_U_13
_atom_site_aniso_U_12
Au1 0.0198(9) 0.0044(7) 0.0331(5) -0.0032(3) 0.0108(5) -0.0017(4)
Au2 0.0193(7) 0.0064(7) 0.0238(5) -0.0009(3) 0.0078(4) 0.0034(3)
Cl1 0.036(9) 0.040(7) 0.069(5) -0.014(4) 0.021(5) -0.001(4)
N4 0.017(4) 0.017(4) 0.018(4) 0.0005(11) 0.0010(12) -0.0001(11)
C1 0.015(5) 0.015(5) 0.015(5) 0.0000(11) 0.0011(12) 0.0002(11)
N1 0.020(5) 0.020(5) 0.020(4) -0.0004(11) 0.0015(12) 0.0001(11)
N3 0.013(4) 0.013(4) 0.013(4) 0.0003(11) 0.0010(12) 0.0002(11)
C26 0.027(6) 0.027(6) 0.027(6) 0.0001(11) 0.0019(12) 0.0000(12)
N2 0.029(5) 0.029(5) 0.029(5) -0.0002(11) 0.0020(12) -0.0001(12)
C27 0.021(5) 0.021(5) 0.021(5) 0.0001(11) 0.0016(12) 0.0002(12)
C10 0.019(5) 0.019(5) 0.019(5) -0.0002(11) 0.0014(12) 0.0001(12)
C31 0.029(6) 0.029(6) 0.029(6) -0.0001(11) 0.0021(12) 0.0000(12)
C21 0.026(6) 0.026(6) 0.026(6) -0.0001(11) 0.0018(12) 0.0000(12)
C19 0.013(4) 0.013(4) 0.013(4) 0.0000(11) 0.0009(12) 0.0001(11)
C33 0.037(7) 0.037(7) 0.037(7) -0.0001(11) 0.0026(13) 0.0000(12)
C2 0.023(5) 0.023(5) 0.023(5) -0.0002(11) 0.0015(12) 0.0000(12)
C20 0.024(5) 0.024(5) 0.024(5) -0.0001(11) 0.0018(12) 0.0000(12)
C7 0.023(5) 0.023(5) 0.023(5) -0.0002(11) 0.0017(12) 0.0000(12)
C28 0.023(6) 0.023(6) 0.024(5) -0.0001(11) 0.0018(12) -0.0002(12)
C24 0.023(5) 0.023(5) 0.023(5) 0.0000(11) 0.0018(12) 0.0001(12)
C30 0.026(6) 0.026(6) 0.026(6) -0.0003(11) 0.0020(12) 0.0002(12)
C25 0.029(6) 0.029(6) 0.029(6) -0.0001(11) 0.0023(12) -0.0001(12)
C17 0.037(7) 0.037(7) 0.037(7) 0.0000(12) 0.0027(13) -0.0001(12)
C15 0.028(6) 0.028(6) 0.028(6) -0.0002(11) 0.0019(12) 0.0001(12)
C18 0.027(6) 0.027(6) 0.027(6) 0.0000(11) 0.0020(12) 0.0000(12)
C23 0.023(5) 0.023(5) 0.023(5) 0.0002(11) 0.0016(12) 0.0001(12)
C34 0.030(6) 0.031(6) 0.031(6) 0.0001(11) 0.0023(13) 0.0000(12)
C6 0.030(6) 0.030(6) 0.030(6) -0.0001(11) 0.0021(13) 0.0000(12)
C32 0.028(6) 0.028(6) 0.028(6) -0.0001(11) 0.0022(12) 0.0001(12)
C29 0.037(7) 0.037(7) 0.037(7) -0.0001(11) 0.0027(13) 0.0001(12)
C16 0.043(8) 0.043(8) 0.043(8) -0.0001(12) 0.0032(13) 0.0000(12)
C4 0.040(7) 0.040(7) 0.040(7) -0.0001(12) 0.0029(13) 0.0001(12)
C22 0.029(6) 0.029(6) 0.029(6) 0.0000(11) 0.0021(12) 0.0001(12)
C8 0.033(7) 0.033(7) 0.033(6) 0.0000(11) 0.0024(13) 0.0000(12)
C12 0.042(8) 0.042(8) 0.042(8) 0.0000(12) 0.0031(13) 0.0000(12)
C3 0.029(6) 0.029(6) 0.029(6) 0.0000(11) 0.0022(12) -0.0001(12)
C9 0.028(6) 0.028(6) 0.028(6) 0.0000(11) 0.0021(12) -0.0001(12)
C5 0.042(8) 0.042(8) 0.042(8) -0.0003(12) 0.0031(13) 0.0001(12)
C14 0.044(8) 0.044(8) 0.044(8) -0.0001(12) 0.0033(13) 0.0000(12)
C11 0.028(6) 0.028(6) 0.028(6) -0.0002(11) 0.0021(12) 0.0001(12)
C13 0.046(8) 0.046(8) 0.046(8) -0.0002(12) 0.0034(13) -0.0001(12)
Cl2 0.077(10) 0.028(6) 0.057(4) -0.005(3) 0.034(5) -0.002(5)
Cl3 0.060(11) 0.052(8) 0.089(6) 0.034(5) 0.029(7) 0.010(6)
C36 0.035(7) 0.035(7) 0.035(7) -0.0001(11) 0.0026(13) 0.0001(12)
C35 0.059(10) 0.058(10) 0.059(10) 0.0000(12) 0.0043(14) 0.0001(12)

loop_
_atom_type_symbol
_atom_type_description
_atom_type_scat_dispersion_real
_atom_type_scat_dispersion_imag
_atom_type_scat_source
C C 0.0033 0.0016 'International Tables Vol C Tables 4.2.6.8 and 6.1.1.4'
H H 0.0000 0.0000 'International Tables Vol C Tables 4.2.6.8 and 6.1.1.4'
N N 0.0061 0.0033 'International Tables Vol C Tables 4.2.6.8 and 6.1.1.4'
Cl Cl 0.1484 0.1585 'International Tables Vol C Tables 4.2.6.8 and 6.1.1.4'
Au Au -2.0133 8.8022 'International Tables Vol C Tables 4.2.6.8 and 6.1.1.4'

loop_
_geom_angle_atom_site_label_1
_geom_angle_atom_site_label_2
_geom_angle_atom_site_label_3
_geom_angle
_geom_angle_site_symmetry_1
_geom_angle_site_symmetry_3
N1 Au1 N2 174.8(10) . .
N1 Au1 Cl1 93.1(7) . .
N2 Au1 Cl1 92.1(8) . .
N1 Au1 Au1 87.3(7) . 3_655
N2 Au1 Au1 87.5(7) . 3_655
Cl1 Au1 Au1 178.5(3) . 3_655
N3 Au2 N4 169.3(7) . .
N3 Au2 Au2 83.7(5) . 3_676
N4 Au2 Au2 85.7(5) . 3_676
C18 N4 C27 119(3) 3_676 .
C18 N4 Au2 121(2) 3_676 .
C27 N4 Au2 119.7(19) . .
N2 C1 N1 128(3) 3_655 .
C1 N1 C2 121(3) . .
C1 N1 Au1 118(2) . .
C2 N1 Au1 120.8(19) . .
C18 N3 C19 117(3) . .
C18 N3 Au2 124(2) . .
C19 N3 Au2 119.5(15) . .
C1 N2 C10 119(3) 3_655 .
C1 N2 Au1 118(2) 3_655 .
C10 N2 Au1 122(2) . .
C28 C27 C32 122(2) . .
C28 C27 N4 122(2) . .
C32 C27 N4 116(3) . .
C11 C10 N2 125(2) . .
C11 C10 C15 120(3) . .
N2 C10 C15 115(2) . .
C30 C31 C32 124(3) . .
C20 C21 C22 125(4) . .
N3 C19 C24 121(3) . .
N3 C19 C20 121(2) . .
C24 C19 C20 118(2) . .
N1 C2 C3 120(2) . .
N1 C2 C7 123(3) . .
C3 C2 C7 116(3) . .
C21 C20 C25 127(3) . .
C21 C20 C19 119(3) . .
C25 C20 C19 114(3) . .
C6 C7 C2 120(3) . .
C6 C7 C9 123(2) . .
C2 C7 C9 117(3) . .
C29 C28 C27 118(3) . .
C29 C28 C33 121(3) . .
C27 C28 C33 120(2) . .
C23 C24 C19 118(3) . .
C23 C24 C26 125(3) . .
C19 C24 C26 117(2) . .
C29 C30 C31 118(3) . .
C10 C15 C14 117(2) . .
C10 C15 C17 121(3) . .
C14 C15 C17 122(2) . .
N4 C18 N3 126(3) 3_676 .
C24 C23 C22 126(3) . .
C5 C6 C7 121(3) . .
C27 C32 C31 113(3) . .
C27 C32 C34 123(3) . .
C31 C32 C34 123(3) . .
C30 C29 C28 124(3) . .
C3 C4 C5 121(3) . .
C21 C22 C23 114(3) . .
C11 C12 C13 115(3) . .
C4 C3 C2 123(2) . .
C4 C3 C8 119(3) . .
C2 C3 C8 117(3) . .
C6 C5 C4 117(4) . .
C13 C14 C15 121(3) . .
C10 C11 C12 125(2) . .
C10 C11 C16 119(3) . .
C12 C11 C16 116(3) . .
C14 C13 C12 123(3) . .
C35 C36 Cl2 109(2) . .
C36 C35 Cl3 115(4) . .

loop_
_geom_bond_atom_site_label_1
_geom_bond_atom_site_label_2
_geom_bond_distance
_geom_bond_site_symmetry_2
Au1 N1 2.00(3) .
Au1 N2 2.01(3) .
Au1 Cl1 2.319(9) .
Au1 Au1 2.568(2) 3_655
Au2 N3 2.00(2) .
Au2 N4 2.03(3) .
Au2 Au2 2.7101(15) 3_676
N4 C18 1.30(3) 3_676
N4 C27 1.45(3) .
C1 N2 1.30(4) 3_655
C1 N1 1.35(3) .
N1 C2 1.38(4) .
N3 C18 1.33(3) .
N3 C19 1.39(3) .
C26 C24 1.45(5) .
N2 C1 1.30(4) 3_655
N2 C10 1.38(4) .
C27 C28 1.38(4) .
C27 C32 1.41(4) .
C10 C11 1.37(4) .
C10 C15 1.43(3) .
C31 C30 1.36(4) .
C31 C32 1.43(4) .
C21 C20 1.30(4) .
C21 C22 1.45(4) .
C19 C24 1.43(3) .
C19 C20 1.55(5) .
C33 C28 1.55(4) .
C2 C3 1.39(4) .
C2 C7 1.42(3) .
C20 C25 1.48(4) .
C7 C6 1.40(5) .
C7 C9 1.58(4) .
C28 C29 1.38(4) .
C24 C23 1.35(4) .
C30 C29 1.31(4) .
C17 C15 1.51(4) .
C15 C14 1.50(5) .
C18 N4 1.30(3) 3_676
C23 C22 1.45(5) .
C34 C32 1.45(4) .
C6 C5 1.32(5) .
C16 C11 1.50(4) .
C4 C3 1.28(5) .
C4 C5 1.48(5) .
C8 C3 1.57(4) .
C12 C11 1.43(5) .
C12 C13 1.46(4) .
C14 C13 1.33(5) .
Cl2 C36 1.82(3) .
Cl3 C35 1.74(5) .
C36 C35 1.50(6) .
